data_4105308
loop_
_publ_author_name
'Heather A. Spinney'
'Nicholas A. Piro'
'Christopher C. Cummins'

_publ_section_title
;
 Triple-Bond Reactivity of an AsP Complex Intermediate: Synthesis Stemming
 from Molecular Arsenic, As4
;
_journal_name_full 'Journal of the American Chemical Society'
_journal_page_first 16233
_journal_page_last 16243
_journal_paper_doi 10.1021/ja906550h
_journal_volume 131
_journal_year 2009
_chemical_formula_sum 'C61 H99 As N4 Nb O P'
_chemical_formula_weight 1103.24
_chemical_name_common (Mes*NPAs)Nb(N[Np]Ar)3
_chemical_name_systematic
;
 ?
;
_space_group_IT_number 2
_symmetry_cell_setting triclinic
_symmetry_space_group_name_Hall '-P 1'
_symmetry_space_group_name_H-M 'P -1'
_atom_sites_solution_hydrogens geom
_atom_sites_solution_primary direct
_atom_sites_solution_secondary difmap
_audit_creation_method SHELXL-97
_cell_angle_alpha 69.8760(10)
_cell_angle_beta 78.4010(10)
_cell_angle_gamma 87.0670(10)
_cell_formula_units_Z 2
_cell_length_a 11.7490(5)
_cell_length_b 16.4700(7)
_cell_length_c 17.3444(7)
_cell_measurement_reflns_used 5629
_cell_measurement_temperature 100(2)
_cell_measurement_theta_max 30.01
_cell_measurement_theta_min 2.23
_cell_volume 3086.4(2)
_computing_cell_refinement 'SAINT 5 (Bruker-AXS, 2003)'
_computing_data_collection 'SMART 5 (Bruker-AXS, 2003)'
_computing_data_reduction 'SAINT 5 (Bruker-AXS, 2003)'
_computing_molecular_graphics 'Bruker SHELXTL'
_computing_publication_material 'Bruker SHELXTL'
_computing_structure_refinement 'SHELXL-97 (Sheldrick, 1997)'
_computing_structure_solution 'SHELXS-97 (Sheldrick, 1990)'
_diffrn_ambient_temperature 100(2)
_diffrn_measured_fraction_theta_full 0.996
_diffrn_measured_fraction_theta_max 0.996
_diffrn_measurement_device_type 'Bruker Smart APEX CCD'
_diffrn_measurement_method 'omega and phi scans'
_diffrn_radiation_monochromator graphite
_diffrn_radiation_source 'fine-focus sealed tube'
_diffrn_radiation_type MoK\a
_diffrn_radiation_wavelength 0.71073
_diffrn_reflns_av_R_equivalents 0.0581
_diffrn_reflns_av_sigmaI/netI 0.0610
_diffrn_reflns_limit_h_max 15
_diffrn_reflns_limit_h_min -15
_diffrn_reflns_limit_k_max 22
_diffrn_reflns_limit_k_min -21
_diffrn_reflns_limit_l_max 23
_diffrn_reflns_limit_l_min -23
_diffrn_reflns_number 60657
_diffrn_reflns_theta_full 28.70
_diffrn_reflns_theta_max 28.70
_diffrn_reflns_theta_min 1.97
_exptl_absorpt_coefficient_mu 0.793
_exptl_absorpt_correction_T_max 0.9766
_exptl_absorpt_correction_T_min 0.8264
_exptl_absorpt_correction_type multi-scan
_exptl_absorpt_process_details sadabs
_exptl_crystal_colour orange
_exptl_crystal_density_diffrn 1.187
_exptl_crystal_description plate
_exptl_crystal_F_000 1180
_exptl_crystal_size_max 0.25
_exptl_crystal_size_mid 0.08
_exptl_crystal_size_min 0.03
_refine_diff_density_max 0.943
_refine_diff_density_min -0.561
_refine_diff_density_rms 0.086
_refine_ls_extinction_method none
_refine_ls_goodness_of_fit_ref 1.012
_refine_ls_hydrogen_treatment constr
_refine_ls_matrix_type full
_refine_ls_number_parameters 673
_refine_ls_number_reflns 15903
_refine_ls_number_restraints 19
_refine_ls_restrained_S_all 1.012
_refine_ls_R_factor_all 0.0667
_refine_ls_R_factor_gt 0.0413
_refine_ls_shift/su_max 0.001
_refine_ls_shift/su_mean 0.000
_refine_ls_structure_factor_coef Fsqd
_refine_ls_weighting_details 'calc w=1/[\s^2^(Fo^2^)+(0.0530P)^2^+0.4386P] where P=(Fo^2^+2Fc^2^)/3'
_refine_ls_weighting_scheme calc
_refine_ls_wR_factor_gt 0.0939
_refine_ls_wR_factor_ref 0.1033
_reflns_number_gt 11893
_reflns_number_total 15903
_reflns_threshold_expression >2sigma(I)
_cod_data_source_file ja906550h_si_001_2.cif
_cod_data_source_block 06112
_cod_database_code 4105308

loop_
_symmetry_equiv_pos_as_xyz
'x, y, z'
'-x, -y, -z'

loop_
_atom_site_label
_atom_site_type_symbol
_atom_site_fract_x
_atom_site_fract_y
_atom_site_fract_z
_atom_site_U_iso_or_equiv
_atom_site_adp_type
_atom_site_occupancy
_atom_site_symmetry_multiplicity
_atom_site_calc_flag
_atom_site_refinement_flags
_atom_site_disorder_assembly
_atom_site_disorder_group
Nb1 Nb 0.884291(17) 0.895130(12) 0.243699(12) 0.01124(5) Uani 1 1 d . . .
As1 As 0.93290(2) 1.033773(15) 0.104956(15) 0.01929(7) Uani 1 1 d . . .
P1 P 0.83319(6) 1.04920(4) 0.21583(4) 0.01647(13) Uani 1 1 d . . .
N4 N 0.77368(19) 1.12119(12) 0.24888(12) 0.0209(4) Uani 1 1 d . . .
C41 C 0.7576(2) 1.21090(15) 0.20993(14) 0.0186(5) Uani 1 1 d . . .
C42 C 0.8375(2) 1.27224(15) 0.21250(14) 0.0190(5) Uani 1 1 d . . .
C420 C 0.9410(3) 1.24657(16) 0.25810(17) 0.0285(6) Uani 1 1 d . . .
C421 C 1.0030(3) 1.32608(18) 0.2602(2) 0.0406(8) Uani 1 1 d . . .
H42A H 1.0636 1.3067 0.2937 0.061 Uiso 1 1 calc R . .
H42B H 0.9464 1.3602 0.2853 0.061 Uiso 1 1 calc R . .
H42C H 1.0384 1.3618 0.2031 0.061 Uiso 1 1 calc R . .
C422 C 0.8953(4) 1.1911(2) 0.35004(19) 0.0515(10) Uani 1 1 d . . .
H42D H 0.8558 1.1392 0.3523 0.077 Uiso 1 1 calc R . .
H42E H 0.8406 1.2247 0.3771 0.077 Uiso 1 1 calc R . .
H42F H 0.9606 1.1742 0.3793 0.077 Uiso 1 1 calc R . .
C423 C 1.0342(3) 1.1998(2) 0.2151(2) 0.0439(8) Uani 1 1 d . . .
H42G H 1.0013 1.1457 0.2163 0.066 Uiso 1 1 calc R . .
H42H H 1.0995 1.1868 0.2444 0.066 Uiso 1 1 calc R . .
H42I H 1.0615 1.2367 0.1568 0.066 Uiso 1 1 calc R . .
C43 C 0.8181(2) 1.35992(15) 0.17374(14) 0.0199(5) Uani 1 1 d . . .
H43 H 0.8717 1.4008 0.1745 0.024 Uiso 1 1 calc R . .
C44 C 0.7254(2) 1.39083(15) 0.13435(15) 0.0210(5) Uani 1 1 d . . .
C440 C 0.7135(2) 1.48894(16) 0.09164(18) 0.0289(6) Uani 1 1 d . . .
C441 C 0.7060(3) 1.53414(18) 0.1576(2) 0.0390(7) Uani 1 1 d . . .
H44A H 0.7023 1.5969 0.1303 0.058 Uiso 1 1 calc R . .
H44B H 0.7750 1.5206 0.1832 0.058 Uiso 1 1 calc R . .
H44C H 0.6361 1.5135 0.2010 0.058 Uiso 1 1 calc R . .
C442 C 0.6055(3) 1.5111(2) 0.0549(2) 0.0502(9) Uani 1 1 d . . .
H44D H 0.6011 1.5741 0.0296 0.075 Uiso 1 1 calc R . .
H44E H 0.5369 1.4892 0.0992 0.075 Uiso 1 1 calc R . .
H44F H 0.6081 1.4845 0.0120 0.075 Uiso 1 1 calc R . .
C443 C 0.8206(3) 1.52456(19) 0.02375(19) 0.0419(8) Uani 1 1 d . . .
H44G H 0.8242 1.4997 -0.0205 0.063 Uiso 1 1 calc R . .
H44H H 0.8905 1.5093 0.0480 0.063 Uiso 1 1 calc R . .
H44I H 0.8161 1.5876 0.0000 0.063 Uiso 1 1 calc R . .
C45 C 0.6455(2) 1.33000(16) 0.13738(16) 0.0232(5) Uani 1 1 d . . .
H45 H 0.5793 1.3500 0.1129 0.028 Uiso 1 1 calc R . .
C46 C 0.6574(2) 1.24051(15) 0.17475(15) 0.0203(5) Uani 1 1 d . . .
C460 C 0.5617(2) 1.17950(16) 0.17411(17) 0.0257(6) Uani 1 1 d . . .
C461 C 0.4525(3) 1.2291(2) 0.1478(2) 0.0427(8) Uani 1 1 d . . .
H46A H 0.4221 1.2611 0.1856 0.064 Uiso 1 1 calc R . .
H46B H 0.3930 1.1879 0.1508 0.064 Uiso 1 1 calc R . .
H46C H 0.4731 1.2697 0.0903 0.064 Uiso 1 1 calc R . .
C462 C 0.5195(3) 1.11192(19) 0.26137(19) 0.0393(7) Uani 1 1 d . . .
H46D H 0.4929 1.1414 0.3019 0.059 Uiso 1 1 calc R . .
H46E H 0.5836 1.0738 0.2783 0.059 Uiso 1 1 calc R . .
H46F H 0.4552 1.0775 0.2594 0.059 Uiso 1 1 calc R . .
C463 C 0.6068(2) 1.13565(18) 0.10853(18) 0.0303(6) Uani 1 1 d . . .
H46G H 0.5454 1.0981 0.1075 0.045 Uiso 1 1 calc R . .
H46H H 0.6745 1.1010 0.1233 0.045 Uiso 1 1 calc R . .
H46I H 0.6290 1.1800 0.0532 0.045 Uiso 1 1 calc R . .
N1 N 0.75855(16) 0.83316(12) 0.22322(11) 0.0140(4) Uani 1 1 d . . .
C11 C 0.6637(2) 0.78571(15) 0.28407(13) 0.0161(5) Uani 1 1 d . . .
C12 C 0.5875(2) 0.82767(16) 0.33035(14) 0.0187(5) Uani 1 1 d . . .
H12 H 0.5963 0.8881 0.3178 0.022 Uiso 1 1 calc R . .
C13 C 0.4987(2) 0.78157(18) 0.39477(15) 0.0253(6) Uani 1 1 d . . .
C131 C 0.4178(2) 0.8273(2) 0.44567(18) 0.0351(7) Uani 1 1 d . . .
H13A H 0.4440 0.8876 0.4287 0.053 Uiso 1 1 calc R . .
H13B H 0.4184 0.7982 0.5053 0.053 Uiso 1 1 calc R . .
H13C H 0.3388 0.8257 0.4359 0.053 Uiso 1 1 calc R . .
C14 C 0.4843(2) 0.69360(18) 0.41028(15) 0.0268(6) Uani 1 1 d . . .
H14 H 0.4239 0.6619 0.4541 0.032 Uiso 1 1 calc R . .
C15 C 0.5568(2) 0.65068(17) 0.36281(15) 0.0231(5) Uani 1 1 d . . .
C151 C 0.5379(3) 0.55683(17) 0.37695(16) 0.0313(6) Uani 1 1 d . . .
H15A H 0.4971 0.5516 0.3348 0.047 Uiso 1 1 calc R . .
H15B H 0.4910 0.5291 0.4329 0.047 Uiso 1 1 calc R . .
H15C H 0.6131 0.5285 0.3724 0.047 Uiso 1 1 calc R . .
C16 C 0.6475(2) 0.69725(15) 0.30096(14) 0.0187(5) Uani 1 1 d . . .
H16 H 0.6993 0.6686 0.2697 0.022 Uiso 1 1 calc R . .
C17 C 0.78605(19) 0.81691(14) 0.14235(13) 0.0142(4) Uani 1 1 d . . .
H17A H 0.8003 0.7543 0.1550 0.017 Uiso 1 1 calc R . .
H17B H 0.8599 0.8479 0.1101 0.017 Uiso 1 1 calc R . .
C18 C 0.6959(2) 0.84258(15) 0.08465(13) 0.0160(5) Uani 1 1 d . . .
C181 C 0.7555(2) 0.82747(16) 0.00344(14) 0.0227(5) Uani 1 1 d . . .
H18A H 0.7778 0.7668 0.0163 0.034 Uiso 1 1 calc R . .
H18B H 0.8250 0.8648 -0.0222 0.034 Uiso 1 1 calc R . .
H18C H 0.7017 0.8411 -0.0356 0.034 Uiso 1 1 calc R . .
C182 C 0.5832(2) 0.78776(16) 0.11981(15) 0.0205(5) Uani 1 1 d . . .
H18D H 0.5399 0.8006 0.1687 0.031 Uiso 1 1 calc R . .
H18E H 0.6022 0.7263 0.1365 0.031 Uiso 1 1 calc R . .
H18F H 0.5356 0.8014 0.0768 0.031 Uiso 1 1 calc R . .
C183 C 0.6655(2) 0.93796(15) 0.06632(15) 0.0210(5) Uani 1 1 d . . .
H18G H 0.6109 0.9540 0.0279 0.031 Uiso 1 1 calc R . .
H18H H 0.7365 0.9737 0.0406 0.031 Uiso 1 1 calc R . .
H18I H 0.6298 0.9472 0.1187 0.031 Uiso 1 1 calc R . .
N2 N 0.86862(16) 0.87603(12) 0.36725(11) 0.0136(4) Uani 1 1 d . . .
C21 C 0.8963(2) 0.78809(14) 0.41337(13) 0.0141(4) Uani 1 1 d . . .
C22 C 0.8135(2) 0.72209(14) 0.43713(13) 0.0157(5) Uani 1 1 d . . .
H22 H 0.7397 0.7349 0.4219 0.019 Uiso 1 1 calc R . .
C23 C 0.8374(2) 0.63709(15) 0.48318(14) 0.0185(5) Uani 1 1 d . . .
C231 C 0.7459(2) 0.56610(16) 0.51093(16) 0.0243(5) Uani 1 1 d . . .
H23A H 0.6685 0.5911 0.5166 0.036 Uiso 1 1 calc R . .
H23B H 0.7553 0.5238 0.5650 0.036 Uiso 1 1 calc R . .
H23C H 0.7547 0.5373 0.4692 0.036 Uiso 1 1 calc R . .
C24 C 0.9467(2) 0.61901(15) 0.50364(14) 0.0194(5) Uani 1 1 d . . .
H24 H 0.9643 0.5612 0.5335 0.023 Uiso 1 1 calc R . .
C25 C 1.0310(2) 0.68409(15) 0.48115(14) 0.0184(5) Uani 1 1 d . . .
C251 C 1.1505(2) 0.66335(17) 0.50201(16) 0.0258(6) Uani 1 1 d . . .
H25A H 1.1440 0.6161 0.5558 0.039 Uiso 1 1 calc R . .
H25B H 1.1846 0.7147 0.5056 0.039 Uiso 1 1 calc R . .
H25C H 1.2003 0.6458 0.4581 0.039 Uiso 1 1 calc R . .
C26 C 1.0042(2) 0.76840(15) 0.43701(13) 0.0162(5) Uani 1 1 d . . .
H26 H 1.0602 0.8134 0.4226 0.019 Uiso 1 1 calc R . .
C27 C 0.8743(2) 0.93563(15) 0.41427(14) 0.0178(5) Uani 1 1 d . A .
H27A H 0.8746 0.9956 0.3747 0.021 Uiso 1 1 calc R . .
H27B H 0.9497 0.9273 0.4329 0.021 Uiso 1 1 calc R . .
C28 C 0.7774(2) 0.92730(16) 0.49155(14) 0.0205(5) Uani 1 1 d . . .
C281 C 0.8123(13) 0.9907(9) 0.5346(8) 0.028(2) Uani 0.541(17) 1 d PDU A 1
H28A H 0.8268 1.0490 0.4931 0.042 Uiso 0.541(17) 1 calc PR A 1
H28B H 0.8828 0.9701 0.5569 0.042 Uiso 0.541(17) 1 calc PR A 1
H28C H 0.7488 0.9922 0.5804 0.042 Uiso 0.541(17) 1 calc PR A 1
C282 C 0.6690(6) 0.9662(8) 0.4565(5) 0.034(2) Uani 0.541(17) 1 d PDU A 1
H28D H 0.6892 1.0227 0.4130 0.052 Uiso 0.541(17) 1 calc PR A 1
H28E H 0.6087 0.9732 0.5018 0.052 Uiso 0.541(17) 1 calc PR A 1
H28F H 0.6398 0.9275 0.4325 0.052 Uiso 0.541(17) 1 calc PR A 1
C283 C 0.7555(11) 0.8405(6) 0.5555(7) 0.036(2) Uani 0.541(17) 1 d PU A 1
H28G H 0.6923 0.8431 0.6010 0.053 Uiso 0.541(17) 1 calc PR A 1
H28H H 0.8261 0.8205 0.5779 0.053 Uiso 0.541(17) 1 calc PR A 1
H28I H 0.7336 0.8003 0.5302 0.053 Uiso 0.541(17) 1 calc PR A 1
C284 C 0.7864(17) 1.0029(11) 0.5167(9) 0.038(3) Uani 0.459(17) 1 d PU A 2
H28J H 0.8655 1.0079 0.5248 0.056 Uiso 0.459(17) 1 calc PR A 2
H28K H 0.7311 0.9960 0.5691 0.056 Uiso 0.459(17) 1 calc PR A 2
H28L H 0.7684 1.0552 0.4728 0.056 Uiso 0.459(17) 1 calc PR A 2
C285 C 0.6555(6) 0.9154(9) 0.4772(5) 0.029(2) Uani 0.459(17) 1 d PDU A 2
H28M H 0.5981 0.9105 0.5282 0.044 Uiso 0.459(17) 1 calc PR A 2
H28N H 0.6527 0.8627 0.4634 0.044 Uiso 0.459(17) 1 calc PR A 2
H28O H 0.6379 0.9654 0.4309 0.044 Uiso 0.459(17) 1 calc PR A 2
C286 C 0.7960(10) 0.8435(8) 0.5678(7) 0.027(2) Uani 0.459(17) 1 d PDU A 2
H28P H 0.8728 0.8470 0.5806 0.041 Uiso 0.459(17) 1 calc PR A 2
H28Q H 0.7909 0.7918 0.5527 0.041 Uiso 0.459(17) 1 calc PR A 2
H28R H 0.7359 0.8401 0.6170 0.041 Uiso 0.459(17) 1 calc PR A 2
N3 N 1.04411(16) 0.85793(12) 0.20009(11) 0.0134(4) Uani 1 1 d . . .
C31 C 1.03803(19) 0.77738(14) 0.18615(13) 0.0137(4) Uani 1 1 d . . .
C32 C 1.0667(2) 0.77377(15) 0.10482(13) 0.0156(5) Uani 1 1 d . . .
H32 H 1.0970 0.8241 0.0594 0.019 Uiso 1 1 calc R . .
C33 C 1.0517(2) 0.69823(15) 0.08958(14) 0.0181(5) Uani 1 1 d . . .
C331 C 1.0778(3) 0.69728(18) 0.00087(15) 0.0281(6) Uani 1 1 d . . .
H33A H 1.0576 0.7531 -0.0372 0.042 Uiso 1 1 calc R . .
H33B H 1.0319 0.6510 -0.0026 0.042 Uiso 1 1 calc R . .
H33C H 1.1607 0.6871 -0.0150 0.042 Uiso 1 1 calc R . .
C34 C 1.0092(2) 0.62412(15) 0.15725(14) 0.0188(5) Uani 1 1 d . . .
H34 H 0.9992 0.5719 0.1474 0.023 Uiso 1 1 calc R . .
C35 C 0.9812(2) 0.62538(15) 0.23847(14) 0.0167(5) Uani 1 1 d . . .
C351 C 0.9359(2) 0.54487(16) 0.31100(15) 0.0243(5) Uani 1 1 d . . .
H35A H 0.8597 0.5285 0.3055 0.036 Uiso 1 1 calc R . .
H35B H 0.9284 0.5562 0.3637 0.036 Uiso 1 1 calc R . .
H35C H 0.9901 0.4977 0.3109 0.036 Uiso 1 1 calc R . .
C36 C 0.9968(2) 0.70231(14) 0.25281(14) 0.0154(4) Uani 1 1 d . . .
H36 H 0.9793 0.7035 0.3083 0.018 Uiso 1 1 calc R . .
C37 C 1.15583(19) 0.90626(15) 0.16004(14) 0.0158(5) Uani 1 1 d . . .
H37A H 1.1389 0.9673 0.1304 0.019 Uiso 1 1 calc R . .
H37B H 1.1978 0.8822 0.1175 0.019 Uiso 1 1 calc R . .
C38 C 1.2365(2) 0.90419(15) 0.22047(14) 0.0170(5) Uani 1 1 d . . .
C381 C 1.3511(2) 0.94917(16) 0.16762(16) 0.0235(5) Uani 1 1 d . . .
H38A H 1.3363 1.0091 0.1351 0.035 Uiso 1 1 calc R . .
H38B H 1.3859 0.9185 0.1294 0.035 Uiso 1 1 calc R . .
H38C H 1.4045 0.9487 0.2045 0.035 Uiso 1 1 calc R . .
C382 C 1.2593(2) 0.81030(16) 0.27013(15) 0.0233(5) Uani 1 1 d . . .
H38D H 1.2968 0.7810 0.2314 0.035 Uiso 1 1 calc R . .
H38E H 1.1854 0.7807 0.3019 0.035 Uiso 1 1 calc R . .
H38F H 1.3102 0.8090 0.3089 0.035 Uiso 1 1 calc R . .
C383 C 1.1818(2) 0.95440(17) 0.27828(15) 0.0245(5) Uani 1 1 d . . .
H38G H 1.2287 0.9473 0.3209 0.037 Uiso 1 1 calc R . .
H38H H 1.1028 0.9321 0.3057 0.037 Uiso 1 1 calc R . .
H38I H 1.1790 1.0159 0.2452 0.037 Uiso 1 1 calc R . .
O1S O 0.38879(19) 0.46706(14) 0.26971(15) 0.0478(6) Uani 1 1 d . . .
C1S C 0.2984(3) 0.5119(3) 0.2302(3) 0.0568(10) Uani 1 1 d . . .
H1S1 H 0.2232 0.4975 0.2702 0.068 Uiso 1 1 calc R . .
H1S2 H 0.2934 0.4939 0.1821 0.068 Uiso 1 1 calc R . .
C2S C 0.3213(4) 0.6062(3) 0.2009(4) 0.108(2) Uani 1 1 d . . .
H2S1 H 0.3262 0.6238 0.2486 0.162 Uiso 1 1 calc R . .
H2S2 H 0.2580 0.6369 0.1743 0.162 Uiso 1 1 calc R . .
H2S3 H 0.3948 0.6205 0.1602 0.162 Uiso 1 1 calc R . .
C3S C 0.3737(4) 0.3772(2) 0.3009(2) 0.0546(10) Uani 1 1 d . . .
H3S1 H 0.3694 0.3558 0.2547 0.065 Uiso 1 1 calc R . .
H3S2 H 0.3003 0.3609 0.3426 0.065 Uiso 1 1 calc R . .
C4S C 0.4749(4) 0.3369(2) 0.3412(2) 0.0577(11) Uani 1 1 d . . .
H4S1 H 0.5472 0.3521 0.2993 0.087 Uiso 1 1 calc R . .
H4S2 H 0.4642 0.2739 0.3640 0.087 Uiso 1 1 calc R . .
H4S3 H 0.4791 0.3587 0.3866 0.087 Uiso 1 1 calc R . .

loop_
_atom_site_aniso_label
_atom_site_aniso_U_11
_atom_site_aniso_U_22
_atom_site_aniso_U_33
_atom_site_aniso_U_23
_atom_site_aniso_U_13
_atom_site_aniso_U_12
Nb1 0.01115(10) 0.01076(10) 0.01270(9) -0.00485(7) -0.00281(7) 0.00023(7)
As1 0.02033(14) 0.01633(13) 0.01914(12) -0.00382(9) -0.00324(10) 0.00068(10)
P1 0.0213(3) 0.0124(3) 0.0172(3) -0.0058(2) -0.0057(2) 0.0009(2)
N4 0.0278(12) 0.0140(10) 0.0224(10) -0.0075(8) -0.0054(9) -0.0009(9)
C41 0.0256(14) 0.0138(11) 0.0175(11) -0.0091(9) -0.0004(10) 0.0008(10)
C42 0.0251(14) 0.0165(11) 0.0175(11) -0.0092(9) -0.0027(10) 0.0003(10)
C420 0.0414(17) 0.0179(12) 0.0343(14) -0.0113(11) -0.0210(13) 0.0007(12)
C421 0.057(2) 0.0234(14) 0.0536(19) -0.0150(13) -0.0368(17) 0.0028(14)
C422 0.099(3) 0.0276(16) 0.0367(17) -0.0065(13) -0.0373(19) -0.0113(18)
C423 0.0335(18) 0.0363(17) 0.082(2) -0.0341(17) -0.0357(17) 0.0124(14)
C43 0.0228(13) 0.0161(12) 0.0219(11) -0.0103(9) 0.0001(10) -0.0005(10)
C44 0.0211(13) 0.0169(12) 0.0249(12) -0.0102(10) 0.0005(10) 0.0030(10)
C440 0.0282(15) 0.0168(12) 0.0409(15) -0.0090(11) -0.0075(12) 0.0049(11)
C441 0.0425(19) 0.0215(14) 0.0576(19) -0.0194(14) -0.0113(16) 0.0061(13)
C442 0.044(2) 0.0240(16) 0.081(3) -0.0048(16) -0.0319(19) 0.0025(14)
C443 0.048(2) 0.0243(15) 0.0431(17) -0.0020(13) -0.0038(15) 0.0007(14)
C45 0.0190(13) 0.0223(13) 0.0304(13) -0.0140(10) -0.0023(11) 0.0061(10)
C46 0.0182(13) 0.0185(12) 0.0266(12) -0.0136(10) 0.0008(10) -0.0004(10)
C460 0.0199(14) 0.0211(13) 0.0405(15) -0.0174(11) -0.0031(11) 0.0005(11)
C461 0.0220(16) 0.0349(17) 0.085(2) -0.0360(17) -0.0157(16) 0.0060(13)
C462 0.0306(17) 0.0348(17) 0.0496(18) -0.0167(14) 0.0061(14) -0.0126(13)
C463 0.0257(15) 0.0278(14) 0.0478(16) -0.0232(13) -0.0135(13) 0.0045(12)
N1 0.0139(10) 0.0140(9) 0.0158(9) -0.0073(7) -0.0026(7) 0.0001(8)
C11 0.0123(11) 0.0215(12) 0.0161(10) -0.0069(9) -0.0052(9) -0.0012(9)
C12 0.0149(12) 0.0254(13) 0.0195(11) -0.0109(10) -0.0062(9) 0.0023(10)
C13 0.0140(13) 0.0416(16) 0.0235(12) -0.0148(11) -0.0047(10) 0.0024(11)
C131 0.0177(14) 0.059(2) 0.0338(15) -0.0258(14) 0.0008(12) 0.0039(13)
C14 0.0153(13) 0.0436(16) 0.0193(12) -0.0077(11) -0.0016(10) -0.0083(11)
C15 0.0223(14) 0.0279(13) 0.0196(11) -0.0051(10) -0.0080(10) -0.0085(11)
C151 0.0355(17) 0.0303(15) 0.0240(13) -0.0014(11) -0.0059(12) -0.0173(12)
C16 0.0174(12) 0.0219(12) 0.0183(11) -0.0076(9) -0.0052(9) -0.0018(10)
C17 0.0122(11) 0.0167(11) 0.0150(10) -0.0076(8) -0.0019(9) 0.0009(9)
C18 0.0164(12) 0.0170(11) 0.0162(10) -0.0072(9) -0.0036(9) -0.0004(9)
C181 0.0258(14) 0.0259(13) 0.0191(11) -0.0102(10) -0.0059(10) -0.0009(11)
C182 0.0176(13) 0.0225(13) 0.0243(12) -0.0092(10) -0.0084(10) 0.0000(10)
C183 0.0209(13) 0.0201(12) 0.0232(12) -0.0071(10) -0.0085(10) 0.0029(10)
N2 0.0142(10) 0.0118(9) 0.0157(9) -0.0064(7) -0.0016(7) 0.0000(7)
C21 0.0159(12) 0.0156(11) 0.0116(9) -0.0067(8) -0.0007(9) -0.0002(9)
C22 0.0147(12) 0.0166(11) 0.0174(10) -0.0083(9) -0.0028(9) 0.0008(9)
C23 0.0209(13) 0.0196(12) 0.0159(10) -0.0080(9) -0.0020(9) -0.0010(10)
C231 0.0257(14) 0.0181(12) 0.0271(13) -0.0048(10) -0.0048(11) -0.0033(11)
C24 0.0248(14) 0.0165(11) 0.0152(10) -0.0036(9) -0.0044(10) 0.0037(10)
C25 0.0168(12) 0.0219(12) 0.0153(10) -0.0052(9) -0.0034(9) 0.0034(10)
C251 0.0219(14) 0.0255(13) 0.0275(13) -0.0039(10) -0.0092(11) 0.0031(11)
C26 0.0162(12) 0.0172(11) 0.0152(10) -0.0060(9) -0.0016(9) -0.0010(9)
C27 0.0214(13) 0.0146(11) 0.0183(11) -0.0080(9) -0.0018(9) -0.0011(9)
C28 0.0196(13) 0.0276(13) 0.0199(11) -0.0152(10) -0.0040(10) 0.0011(10)
C281 0.053(6) 0.021(4) 0.016(5) -0.011(3) -0.011(3) -0.002(3)
C282 0.025(3) 0.055(6) 0.033(3) -0.029(4) -0.003(3) 0.007(3)
C283 0.046(6) 0.032(3) 0.030(4) -0.022(3) 0.010(4) -0.005(4)
C284 0.063(10) 0.036(6) 0.015(6) -0.016(5) 0.003(4) -0.005(6)
C285 0.019(3) 0.053(6) 0.021(3) -0.020(4) -0.005(3) 0.008(4)
C286 0.034(6) 0.034(4) 0.012(3) -0.008(3) -0.003(3) 0.000(4)
N3 0.0123(10) 0.0134(9) 0.0142(8) -0.0041(7) -0.0034(7) -0.0002(7)
C31 0.0099(11) 0.0147(11) 0.0179(10) -0.0073(8) -0.0036(9) 0.0024(8)
C32 0.0135(12) 0.0176(11) 0.0141(10) -0.0044(8) -0.0014(9) 0.0012(9)
C33 0.0161(12) 0.0224(12) 0.0176(11) -0.0100(9) -0.0017(9) 0.0013(10)
C331 0.0343(16) 0.0297(14) 0.0224(12) -0.0161(11) 0.0040(11) -0.0048(12)
C34 0.0194(13) 0.0186(12) 0.0224(11) -0.0120(9) -0.0041(10) 0.0003(10)
C35 0.0153(12) 0.0155(11) 0.0192(11) -0.0056(9) -0.0039(9) 0.0007(9)
C351 0.0328(15) 0.0188(12) 0.0205(12) -0.0065(10) -0.0026(11) -0.0030(11)
C36 0.0137(12) 0.0186(11) 0.0154(10) -0.0074(9) -0.0036(9) 0.0025(9)
C37 0.0125(11) 0.0165(11) 0.0177(10) -0.0054(9) -0.0017(9) -0.0006(9)
C38 0.0149(12) 0.0180(11) 0.0185(11) -0.0056(9) -0.0048(9) -0.0005(9)
C381 0.0151(13) 0.0254(13) 0.0291(13) -0.0075(10) -0.0051(10) -0.0024(10)
C382 0.0199(13) 0.0233(13) 0.0258(12) -0.0044(10) -0.0102(10) 0.0026(10)
C383 0.0258(14) 0.0265(14) 0.0241(12) -0.0130(10) -0.0029(11) -0.0034(11)
O1S 0.0368(13) 0.0406(13) 0.0717(16) -0.0287(12) -0.0048(12) -0.0059(11)
C1S 0.037(2) 0.068(3) 0.075(3) -0.036(2) -0.0121(19) -0.0042(19)
C2S 0.064(3) 0.058(3) 0.224(7) -0.053(4) -0.078(4) 0.026(2)
C3S 0.082(3) 0.042(2) 0.0420(18) -0.0241(16) 0.0055(19) -0.023(2)
C4S 0.091(3) 0.0362(19) 0.0390(18) -0.0150(15) 0.0078(19) -0.006(2)

loop_
_atom_type_symbol
_atom_type_description
_atom_type_scat_dispersion_real
_atom_type_scat_dispersion_imag
_atom_type_scat_source
C C 0.0033 0.0016 'International Tables Vol C Tables 4.2.6.8 and 6.1.1.4'
H H 0.0000 0.0000 'International Tables Vol C Tables 4.2.6.8 and 6.1.1.4'
N N 0.0061 0.0033 'International Tables Vol C Tables 4.2.6.8 and 6.1.1.4'
O O 0.0106 0.0060 'International Tables Vol C Tables 4.2.6.8 and 6.1.1.4'
P P 0.1023 0.0942 'International Tables Vol C Tables 4.2.6.8 and 6.1.1.4'
As As 0.0499 2.0058 'International Tables Vol C Tables 4.2.6.8 and 6.1.1.4'
Nb Nb -2.0727 0.6215 'International Tables Vol C Tables 4.2.6.8 and 6.1.1.4'

loop_
_geom_angle_atom_site_label_1
_geom_angle_atom_site_label_2
_geom_angle_atom_site_label_3
_geom_angle
N1 Nb1 N3 111.84(7)
N1 Nb1 N2 111.39(7)
N3 Nb1 N2 108.92(7)
N1 Nb1 P1 109.47(5)
N3 Nb1 P1 122.56(5)
N2 Nb1 P1 90.63(5)
N1 Nb1 As1 103.95(5)
N3 Nb1 As1 83.50(5)
N2 Nb1 As1 133.59(5)
P1 Nb1 As1 48.676(15)
P1 As1 Nb1 60.989(17)
N4 P1 As1 140.56(8)
N4 P1 Nb1 149.07(8)
As1 P1 Nb1 70.335(19)
C41 N4 P1 133.33(17)
N4 C41 C46 120.4(2)
N4 C41 C42 119.7(2)
C46 C41 C42 119.7(2)
C43 C42 C41 117.8(2)
C43 C42 C420 118.7(2)
C41 C42 C420 123.5(2)
C423 C420 C422 111.5(3)
C423 C420 C42 112.1(2)
C422 C420 C42 109.0(2)
C423 C420 C421 105.8(2)
C422 C420 C421 106.1(2)
C42 C420 C421 112.2(2)
C44 C43 C42 123.9(2)
C43 C44 C45 116.9(2)
C43 C44 C440 119.8(2)
C45 C44 C440 123.3(2)
C442 C440 C443 110.0(3)
C442 C440 C44 112.6(2)
C443 C440 C44 109.6(2)
C442 C440 C441 107.3(2)
C443 C440 C441 108.1(2)
C44 C440 C441 109.1(2)
C44 C45 C46 123.3(2)
C45 C46 C41 118.1(2)
C45 C46 C460 118.2(2)
C41 C46 C460 123.7(2)
C462 C460 C463 111.2(2)
C462 C460 C461 106.0(2)
C463 C460 C461 105.6(2)
C462 C460 C46 111.8(2)
C463 C460 C46 109.8(2)
C461 C460 C46 112.2(2)
C11 N1 C17 117.24(17)
C11 N1 Nb1 126.40(14)
C17 N1 Nb1 114.25(14)
C12 C11 C16 119.3(2)
C12 C11 N1 119.2(2)
C16 C11 N1 121.5(2)
C13 C12 C11 120.6(2)
C14 C13 C12 119.0(2)
C14 C13 C131 120.8(2)
C12 C13 C131 120.2(2)
C13 C14 C15 121.6(2)
C16 C15 C14 118.4(2)
C16 C15 C151 120.0(2)
C14 C15 C151 121.5(2)
C15 C16 C11 121.0(2)
N1 C17 C18 118.33(18)
C183 C18 C182 108.89(19)
C183 C18 C181 110.15(19)
C182 C18 C181 108.04(18)
C183 C18 C17 110.27(18)
C182 C18 C17 114.02(18)
C181 C18 C17 105.38(18)
C21 N2 C27 112.01(16)
C21 N2 Nb1 111.44(13)
C27 N2 Nb1 132.85(14)
C22 C21 C26 118.9(2)
C22 C21 N2 120.0(2)
C26 C21 N2 121.1(2)
C21 C22 C23 121.0(2)
C24 C23 C22 118.8(2)
C24 C23 C231 120.5(2)
C22 C23 C231 120.7(2)
C23 C24 C25 121.3(2)
C26 C25 C24 118.7(2)
C26 C25 C251 120.4(2)
C24 C25 C251 120.9(2)
C25 C26 C21 121.2(2)
N2 C27 C28 117.73(19)
C284 C28 C283 120.1(6)
C284 C28 C285 112.5(7)
C283 C28 C285 84.4(4)
C284 C28 C282 89.2(6)
C283 C28 C282 113.1(5)
C285 C28 C282 30.1(3)
C284 C28 C27 108.0(8)
C283 C28 C27 116.8(4)
C285 C28 C27 113.3(3)
C282 C28 C27 105.6(3)
C284 C28 C281 17.0(7)
C283 C28 C281 108.2(6)
C285 C28 C281 126.0(6)
C282 C28 C281 105.6(5)
C27 C28 C281 106.9(6)
C284 C28 C286 107.6(6)
C283 C28 C286 21.0(4)
C285 C28 C286 105.1(5)
C282 C28 C286 132.6(5)
C27 C28 C286 110.2(5)
C281 C28 C286 92.7(5)
C31 N3 C37 114.33(18)
C31 N3 Nb1 111.21(14)
C37 N3 Nb1 132.14(14)
C36 C31 C32 118.9(2)
C36 C31 N3 120.39(19)
C32 C31 N3 120.59(19)
C33 C32 C31 121.2(2)
C32 C33 C34 118.8(2)
C32 C33 C331 120.1(2)
C34 C33 C331 121.1(2)
C35 C34 C33 121.3(2)
C34 C35 C36 119.2(2)
C34 C35 C351 120.8(2)
C36 C35 C351 120.0(2)
C31 C36 C35 120.5(2)
N3 C37 C38 115.00(18)
C382 C38 C381 109.5(2)
C382 C38 C383 111.75(19)
C381 C38 C383 108.7(2)
C382 C38 C37 109.52(19)
C381 C38 C37 107.57(18)
C383 C38 C37 109.71(19)
C3S O1S C1S 114.1(3)
O1S C1S C2S 109.9(3)
O1S C3S C4S 109.1(3)

loop_
_geom_bond_atom_site_label_1
_geom_bond_atom_site_label_2
_geom_bond_distance
Nb1 N1 1.9914(18)
Nb1 N3 2.0256(19)
Nb1 N2 2.0269(17)
Nb1 P1 2.4799(6)
Nb1 As1 2.6704(3)
As1 P1 2.1296(6)
P1 N4 1.564(2)
N4 C41 1.418(3)
C41 C46 1.422(3)
C41 C42 1.431(3)
C42 C43 1.396(3)
C42 C420 1.545(3)
C420 C423 1.527(4)
C420 C422 1.539(4)
C420 C421 1.546(4)
C43 C44 1.384(3)
C44 C45 1.389(3)
C44 C440 1.541(3)
C440 C442 1.506(4)
C440 C443 1.523(4)
C440 C441 1.553(4)
C45 C46 1.404(3)
C46 C460 1.550(3)
C460 C462 1.540(4)
C460 C463 1.543(4)
C460 C461 1.547(4)
N1 C11 1.420(3)
N1 C17 1.487(3)
C11 C12 1.397(3)
C11 C16 1.399(3)
C12 C13 1.393(3)
C13 C14 1.392(4)
C13 C131 1.516(4)
C14 C15 1.400(4)
C15 C16 1.390(3)
C15 C151 1.501(4)
C17 C18 1.547(3)
C18 C183 1.530(3)
C18 C182 1.536(3)
C18 C181 1.537(3)
N2 C21 1.450(3)
N2 C27 1.488(3)
C21 C22 1.391(3)
C21 C26 1.398(3)
C22 C23 1.399(3)
C23 C24 1.390(3)
C23 C231 1.513(3)
C24 C25 1.395(3)
C25 C26 1.391(3)
C25 C251 1.513(3)
C27 C28 1.545(3)
C28 C284 1.468(18)
C28 C283 1.473(11)
C28 C285 1.535(8)
C28 C282 1.537(7)
C28 C281 1.587(13)
C28 C286 1.591(11)
N3 C31 1.436(3)
N3 C37 1.483(3)
C31 C36 1.397(3)
C31 C32 1.404(3)
C32 C33 1.385(3)
C33 C34 1.399(3)
C33 C331 1.513(3)
C34 C35 1.388(3)
C35 C36 1.400(3)
C35 C351 1.510(3)
C37 C38 1.539(3)
C38 C382 1.529(3)
C38 C381 1.530(3)
C38 C383 1.536(3)
O1S C3S 1.398(4)
O1S C1S 1.417(4)
C1S C2S 1.479(6)
C3S C4S 1.508(5)
